data_4024254
loop_
_publ_author_name
'Angelica L. P. Cornacchio'
'Jacquelyn T. Price'
'Michael C. Jennings'
'Robert McDonald'
'Viktor N. Staroverov'
'Nathan D. Jones'

_publ_section_title
;
Meta-Substituted Thienyl Benzenes: A Comparative Synthetic, Structural and
Computational Study
;
_journal_name_full 'Journal of Organic Chemistry'
_journal_page_first 530
_journal_page_last 544
_journal_paper_doi 10.1021/jo801771d
_journal_volume 74
_journal_year 2009
_chemical_formula_moiety 'C20 H13 F S2'
_chemical_formula_sum 'C20 H13 F S2'
_chemical_formula_weight 336.42
_chemical_name_systematic
; 
 ? 
;
_space_group_IT_number 14
_symmetry_cell_setting monoclinic
_symmetry_space_group_name_Hall '-P 2ybc'
_symmetry_space_group_name_H-M 'P 1 21/c 1'
_atom_sites_solution_hydrogens geom
_atom_sites_solution_primary direct
_atom_sites_solution_secondary difmap
_audit_creation_method SHELXL-97
_cell_angle_alpha 90.00
_cell_angle_beta 100.168(2)
_cell_angle_gamma 90.00
_cell_formula_units_Z 4
_cell_length_a 12.6544(5)
_cell_length_b 12.8296(5)
_cell_length_c 10.1259(5)
_cell_measurement_reflns_used 16555
_cell_measurement_temperature 150(2)
_cell_measurement_theta_max 27.48
_cell_measurement_theta_min 2.04
_cell_volume 1618.13(12)
_computing_cell_refinement 'DENZO-SMN (Otwinowski & Minor, 1997)'
_computing_data_collection 'COLLECT (Nonius, 1997-2001)'
_computing_data_reduction DENZO-SMN
_computing_molecular_graphics 'SHELXTL/PC (Sheldrick, 2001)'
_computing_publication_material SHELXTL/PC
_computing_structure_refinement 'SHELXL-97 (Sheldrick, 1997)'
_computing_structure_solution 'SHELXS-97 (Sheldrick, 1997)'
_diffrn_ambient_temperature 150(2)
_diffrn_measured_fraction_theta_full 0.998
_diffrn_measured_fraction_theta_max 0.998
_diffrn_measurement_device_type 'Nonius Kappa-CCD'
_diffrn_measurement_method '\f scans, and \w scans with \k offsets'
_diffrn_radiation_monochromator graphite
_diffrn_radiation_source 'fine-focus sealed tube'
_diffrn_radiation_type MoK\a
_diffrn_radiation_wavelength 0.71073
_diffrn_reflns_av_R_equivalents 0.047
_diffrn_reflns_av_sigmaI/netI 0.0318
_diffrn_reflns_limit_h_max 15
_diffrn_reflns_limit_h_min -15
_diffrn_reflns_limit_k_max 15
_diffrn_reflns_limit_k_min -11
_diffrn_reflns_limit_l_max 12
_diffrn_reflns_limit_l_min -12
_diffrn_reflns_number 17376
_diffrn_reflns_theta_full 25.03
_diffrn_reflns_theta_max 25.03
_diffrn_reflns_theta_min 2.59
_diffrn_standards_number 0
_exptl_absorpt_coefficient_mu 0.335
_exptl_absorpt_correction_T_max 0.9835
_exptl_absorpt_correction_T_min 0.8640
_exptl_absorpt_correction_type multi-scan
_exptl_absorpt_process_details 'DENZO-SMN (Otwinowski & Minor, 1997)'
_exptl_crystal_colour colourless
_exptl_crystal_density_diffrn 1.381
_exptl_crystal_density_method 'not measured'
_exptl_crystal_description plate
_exptl_crystal_F_000 696
_exptl_crystal_size_max 0.45
_exptl_crystal_size_mid 0.19
_exptl_crystal_size_min 0.05
_refine_diff_density_max 0.272
_refine_diff_density_min -0.274
_refine_diff_density_rms 0.075
_refine_ls_extinction_method none
_refine_ls_goodness_of_fit_ref 1.175
_refine_ls_hydrogen_treatment constr
_refine_ls_matrix_type full
_refine_ls_number_parameters 280
_refine_ls_number_reflns 2852
_refine_ls_number_restraints 454
_refine_ls_restrained_S_all 1.104
_refine_ls_R_factor_all 0.0542
_refine_ls_R_factor_gt 0.0433
_refine_ls_shift/su_max 0.003
_refine_ls_shift/su_mean 0.000
_refine_ls_structure_factor_coef Fsqd
_refine_ls_weighting_details 'calc w=1/[\s^2^(Fo^2^)+(0.0861P)^2^+0.4890P] where P=(Fo^2^+2Fc^2^)/3'
_refine_ls_weighting_scheme calc
_refine_ls_wR_factor_gt 0.1452
_refine_ls_wR_factor_ref 0.1533
_reflns_number_gt 2360
_reflns_number_total 2852
_reflns_threshold_expression I>2\s(I)
_cod_data_source_file jo801771d_si_003.cif
_cod_data_source_block 12
_cod_depositor_comments
;
The following automatic conversions were performed:
'_symmetry_cell_setting' value 'Monoclinic' changed to 'monoclinic'
according to '/home/saulius/struct/CIF-dictionaries/cif_core.dic'
dictionary named 'cif_core.dic' version 2.4.1 from 2010-06-29.

Automatic conversion script
Id: cif_fix_enum 1527 2010-12-29 10:47:43Z saulius 
;
_cod_original_sg_symbol_H-M 'P 21/c'
_cod_database_code 4024254

loop_
_symmetry_equiv_pos_as_xyz
'x, y, z'
'-x, y+1/2, -z+1/2'
'-x, -y, -z'
'x, -y-1/2, z-1/2'

loop_
_atom_site_label
_atom_site_type_symbol
_atom_site_fract_x
_atom_site_fract_y
_atom_site_fract_z
_atom_site_U_iso_or_equiv
_atom_site_adp_type
_atom_site_occupancy
_atom_site_symmetry_multiplicity
_atom_site_calc_flag
_atom_site_refinement_flags
_atom_site_disorder_assembly
_atom_site_disorder_group
F1 F 0.02560(13) 0.70895(11) 1.20649(16) 0.0559(4) Uani 1 1 d U . .
C2 C 0.07662(19) 0.62510(19) 1.1624(3) 0.0403(6) Uani 1 1 d U . .
C3 C 0.0973(2) 0.62587(19) 1.0344(3) 0.0433(6) Uani 1 1 d U . .
H3A H 0.0763 0.6833 0.9765 0.052 Uiso 1 1 calc R . .
C4 C 0.1496(2) 0.54117(19) 0.9910(2) 0.0392(6) Uani 1 1 d U . .
H4A H 0.1661 0.5414 0.9030 0.047 Uiso 1 1 calc R . .
C5 C 0.17860(18) 0.45522(18) 1.0746(2) 0.0345(5) Uani 1 1 d U . .
C6 C 0.15454(18) 0.45837(18) 1.2041(2) 0.0354(5) Uani 1 1 d U . .
H6A H 0.1726 0.4005 1.2622 0.043 Uiso 1 1 calc R . .
C7 C 0.10508(19) 0.54384(19) 1.2492(2) 0.0388(6) Uani 1 1 d U . .
H7A H 0.0911 0.5463 1.3383 0.047 Uiso 1 1 calc R . .
C8 C 0.23446(17) 0.36369(18) 1.0295(2) 0.0342(5) Uani 1 1 d U . .
C9 C 0.21067(18) 0.26328(18) 1.0685(2) 0.0350(5) Uani 1 1 d U A .
H9A H 0.1572 0.2541 1.1226 0.042 Uiso 1 1 calc R . .
C10 C 0.26381(18) 0.17589(18) 1.0296(2) 0.0351(5) Uani 1 1 d U . .
C11 C 0.34379(19) 0.19113(19) 0.9524(2) 0.0371(5) Uani 1 1 d U A .
H11A H 0.3813 0.1326 0.9264 0.044 Uiso 1 1 calc R . .
C12 C 0.36952(18) 0.29032(19) 0.9127(2) 0.0358(5) Uani 1 1 d U . .
C13 C 0.31352(18) 0.37589(19) 0.9499(2) 0.0374(5) Uani 1 1 d U A .
H13A H 0.3293 0.4436 0.9207 0.045 Uiso 1 1 calc R . .
C21A C 0.23451(19) 0.07146(19) 1.0688(2) 0.0372(5) Uani 0.81 1 d PDU A 1
S22A S 0.31885(13) -0.03282(10) 1.0786(3) 0.0440(4) Uani 0.81 1 d PDU A 1
C23A C 0.2245(5) -0.1170(3) 1.1196(6) 0.0405(11) Uani 0.81 1 d PDU A 1
H23A H 0.2360 -0.1895 1.1347 0.049 Uiso 0.81 1 calc PR A 1
C24A C 0.1310(6) -0.0667(4) 1.1279(11) 0.0402(11) Uani 0.81 1 d PDU A 1
H24A H 0.0691 -0.0996 1.1500 0.048 Uiso 0.81 1 calc PR A 1
C25A C 0.1379(10) 0.0428(11) 1.0989(19) 0.039(2) Uani 0.81 1 d PDU A 1
H25A H 0.0806 0.0904 1.1006 0.047 Uiso 0.81 1 calc PR A 1
C21B C 0.23451(19) 0.07146(19) 1.0688(2) 0.0372(5) Uani 0.19 1 d PDU A 2
S22B S 0.1226(12) 0.0409(14) 1.110(2) 0.048(2) Uani 0.19 1 d PDU A 2
C23B C 0.153(2) -0.0878(16) 1.127(5) 0.049(6) Uani 0.19 1 d PDU A 2
H23B H 0.1074 -0.1396 1.1529 0.059 Uiso 0.19 1 calc PR A 2
C24B C 0.253(2) -0.1067(16) 1.096(4) 0.058(6) Uani 0.19 1 d PDU A 2
H24B H 0.2856 -0.1737 1.0982 0.069 Uiso 0.19 1 calc PR A 2
C25B C 0.303(2) -0.0123(17) 1.061(4) 0.044(5) Uani 0.19 1 d PDU A 2
H25B H 0.3722 -0.0077 1.0369 0.053 Uiso 0.19 1 calc PR A 2
C31A C 0.45718(19) 0.30354(19) 0.8355(2) 0.0379(5) Uani 0.81 1 d PDU A 1
S32A S 0.53711(9) 0.41227(9) 0.85301(12) 0.0458(3) Uani 0.81 1 d PDU A 1
C33A C 0.6110(5) 0.3684(5) 0.7373(8) 0.0477(12) Uani 0.81 1 d PDU A 1
H33A H 0.6689 0.4054 0.7110 0.057 Uiso 0.81 1 calc PR A 1
C34A C 0.5755(7) 0.2740(6) 0.6885(10) 0.0469(15) Uani 0.81 1 d PDU A 1
H34A H 0.6044 0.2370 0.6219 0.056 Uiso 0.81 1 calc PR A 1
C35A C 0.4892(11) 0.2370(8) 0.7496(15) 0.047(2) Uani 0.81 1 d PDU A 1
H35A H 0.4572 0.1705 0.7305 0.056 Uiso 0.81 1 calc PR A 1
C31B C 0.45718(19) 0.30354(19) 0.8355(2) 0.0379(5) Uani 0.19 1 d PDU A 2
S32B S 0.5001(14) 0.2148(9) 0.7460(16) 0.0433(17) Uani 0.19 1 d PDU A 2
C33B C 0.596(3) 0.293(2) 0.699(4) 0.043(5) Uani 0.19 1 d PDU A 2
H33B H 0.6459 0.2729 0.6432 0.051 Uiso 0.19 1 calc PR A 2
C34B C 0.591(3) 0.390(2) 0.753(4) 0.059(6) Uani 0.19 1 d PDU A 2
H34B H 0.6400 0.4448 0.7472 0.070 Uiso 0.19 1 calc PR A 2
C35B C 0.5007(16) 0.3981(14) 0.821(2) 0.058(5) Uani 0.19 1 d PDU A 2
H35B H 0.4750 0.4616 0.8522 0.069 Uiso 0.19 1 calc PR A 2

loop_
_atom_site_aniso_label
_atom_site_aniso_U_11
_atom_site_aniso_U_22
_atom_site_aniso_U_33
_atom_site_aniso_U_23
_atom_site_aniso_U_13
_atom_site_aniso_U_12
F1 0.0616(10) 0.0414(9) 0.0687(11) 0.0022(7) 0.0227(8) 0.0076(7)
C2 0.0356(13) 0.0369(12) 0.0495(14) -0.0007(10) 0.0108(10) -0.0032(10)
C3 0.0464(14) 0.0381(13) 0.0435(14) 0.0079(10) 0.0025(11) -0.0030(11)
C4 0.0436(14) 0.0438(13) 0.0298(11) 0.0039(9) 0.0055(10) -0.0074(10)
C5 0.0334(12) 0.0377(12) 0.0323(11) 0.0000(9) 0.0051(9) -0.0063(9)
C6 0.0348(12) 0.0390(12) 0.0325(11) 0.0051(9) 0.0060(9) -0.0025(9)
C7 0.0343(13) 0.0445(13) 0.0388(12) 0.0015(10) 0.0098(10) -0.0010(10)
C8 0.0328(12) 0.0426(13) 0.0262(11) -0.0011(9) 0.0024(9) -0.0056(9)
C9 0.0334(12) 0.0408(12) 0.0309(12) -0.0020(9) 0.0056(9) -0.0063(10)
C10 0.0364(12) 0.0406(12) 0.0269(10) -0.0036(9) 0.0020(9) -0.0075(9)
C11 0.0361(13) 0.0438(13) 0.0305(11) -0.0053(9) 0.0038(9) -0.0052(10)
C12 0.0332(12) 0.0455(13) 0.0282(11) -0.0033(9) 0.0040(9) -0.0079(10)
C13 0.0390(13) 0.0426(13) 0.0302(12) 0.0006(9) 0.0048(9) -0.0077(10)
C21A 0.0421(14) 0.0398(12) 0.0289(11) -0.0036(9) 0.0041(9) -0.0056(10)
S22A 0.0399(6) 0.0401(6) 0.0516(9) 0.0000(6) 0.0069(5) 0.0023(5)
C23A 0.048(3) 0.0361(18) 0.036(2) 0.0039(15) 0.003(2) -0.0059(18)
C24A 0.047(3) 0.040(2) 0.035(2) -0.001(2) 0.011(2) -0.0063(18)
C25A 0.043(4) 0.037(3) 0.043(4) 0.003(2) 0.019(3) -0.007(3)
C21B 0.0421(14) 0.0398(12) 0.0289(11) -0.0036(9) 0.0041(9) -0.0056(10)
S22B 0.049(4) 0.055(4) 0.043(4) -0.002(3) 0.019(3) -0.019(3)
C23B 0.052(12) 0.042(8) 0.051(11) 0.010(11) 0.007(11) -0.016(8)
C24B 0.064(13) 0.046(7) 0.066(13) 0.019(8) 0.019(9) -0.007(7)
C25B 0.052(10) 0.041(7) 0.044(10) 0.018(9) 0.018(10) -0.002(6)
C31A 0.0331(12) 0.0508(14) 0.0293(11) 0.0004(10) 0.0043(9) -0.0067(10)
S32A 0.0444(7) 0.0474(6) 0.0485(6) -0.0023(4) 0.0166(5) -0.0147(4)
C33A 0.040(3) 0.065(3) 0.041(3) 0.004(2) 0.0154(18) -0.006(2)
C34A 0.032(4) 0.072(3) 0.037(3) -0.006(2) 0.007(3) -0.005(2)
C35A 0.038(4) 0.058(5) 0.046(3) -0.011(3) 0.011(2) -0.005(4)
C31B 0.0331(12) 0.0508(14) 0.0293(11) 0.0004(10) 0.0043(9) -0.0067(10)
S32B 0.043(3) 0.050(4) 0.039(3) -0.005(3) 0.015(2) 0.009(3)
C33B 0.021(11) 0.071(12) 0.035(10) 0.003(10) 0.003(8) 0.000(8)
C34B 0.041(11) 0.074(10) 0.065(12) -0.011(10) 0.022(8) -0.024(9)
C35B 0.048(11) 0.060(7) 0.070(12) -0.021(8) 0.028(9) -0.018(8)

loop_
_atom_type_symbol
_atom_type_description
_atom_type_scat_dispersion_real
_atom_type_scat_dispersion_imag
_atom_type_scat_source
C C 0.0033 0.0016 'International Tables Vol C Tables 4.2.6.8 and 6.1.1.4'
H H 0.0000 0.0000 'International Tables Vol C Tables 4.2.6.8 and 6.1.1.4'
F F 0.0171 0.0103 'International Tables Vol C Tables 4.2.6.8 and 6.1.1.4'
S S 0.1246 0.1234 'International Tables Vol C Tables 4.2.6.8 and 6.1.1.4'

loop_
_geom_angle_atom_site_label_1
_geom_angle_atom_site_label_2
_geom_angle_atom_site_label_3
_geom_angle
_geom_angle_site_symmetry_1
_geom_angle_site_symmetry_3
_geom_angle_publ_flag
C3 C2 F1 118.9(2) . . ?
C3 C2 C7 122.7(2) . . ?
F1 C2 C7 118.3(2) . . ?
C2 C3 C4 118.6(2) . . ?
C2 C3 H3A 120.7 . . ?
C4 C3 H3A 120.7 . . ?
C3 C4 C5 121.0(2) . . ?
C3 C4 H4A 119.5 . . ?
C5 C4 H4A 119.5 . . ?
C6 C5 C4 117.9(2) . . ?
C6 C5 C8 120.4(2) . . ?
C4 C5 C8 121.7(2) . . ?
C7 C6 C5 121.4(2) . . ?
C7 C6 H6A 119.3 . . ?
C5 C6 H6A 119.3 . . ?
C2 C7 C6 118.4(2) . . ?
C2 C7 H7A 120.8 . . ?
C6 C7 H7A 120.8 . . ?
C9 C8 C13 118.5(2) . . ?
C9 C8 C5 120.3(2) . . ?
C13 C8 C5 121.1(2) . . ?
C8 C9 C10 121.4(2) . . ?
C8 C9 H9A 119.3 . . ?
C10 C9 H9A 119.3 . . ?
C11 C10 C9 118.5(2) . . ?
C11 C10 C21A 121.5(2) . . ?
C9 C10 C21A 120.0(2) . . ?
C12 C11 C10 121.3(2) . . ?
C12 C11 H11A 119.4 . . ?
C10 C11 H11A 119.4 . . ?
C11 C12 C13 119.1(2) . . ?
C11 C12 C31A 119.6(2) . . ?
C13 C12 C31A 121.2(2) . . ?
C12 C13 C8 121.1(2) . . ?
C12 C13 H13A 119.5 . . ?
C8 C13 H13A 119.5 . . ?
C25A C21A C10 126.0(6) . . ?
C25A C21A S22A 110.7(6) . . ?
C10 C21A S22A 123.27(19) . . ?
C21A S22A C23A 93.0(2) . . ?
C24A C23A S22A 111.5(4) . . ?
C24A C23A H23A 124.3 . . ?
S22A C23A H23A 124.3 . . ?
C23A C24A C25A 111.4(6) . . ?
C23A C24A H24A 124.3 . . ?
C25A C24A H24A 124.3 . . ?
C21A C25A C24A 113.5(9) . . ?
C21A C25A H25A 123.3 . . ?
C24A C25A H25A 123.3 . . ?
C24B C23B S22B 110.7(16) . . ?
C24B C23B H23B 124.7 . . ?
S22B C23B H23B 124.7 . . ?
C23B C24B C25B 111.5(18) . . ?
C23B C24B H24B 124.2 . . ?
C25B C24B H24B 124.2 . . ?
C24B C25B H25B 125.3 . . ?
C35A C31A C12 128.1(6) . . ?
C35A C31A S32A 110.3(5) . . ?
C12 C31A S32A 121.58(18) . . ?
C31A S32A C33A 92.6(2) . . ?
C34A C33A S32A 110.9(5) . . ?
C34A C33A H33A 124.6 . . ?
S32A C33A H33A 124.6 . . ?
C33A C34A C35A 111.7(6) . . ?
C33A C34A H34A 124.2 . . ?
C35A C34A H34A 124.2 . . ?
C31A C35A C34A 114.4(8) . . ?
C31A C35A H35A 122.8 . . ?
C34A C35A H35A 122.8 . . ?
C34B C33B S32B 109.3(17) . . ?
C34B C33B H33B 125.4 . . ?
S32B C33B H33B 125.4 . . ?
C33B C34B C35B 111.3(18) . . ?
C33B C34B H34B 124.3 . . ?
C35B C34B H34B 124.3 . . ?
C34B C35B H35B 124.5 . . ?

loop_
_geom_bond_atom_site_label_1
_geom_bond_atom_site_label_2
_geom_bond_distance
_geom_bond_site_symmetry_2
_geom_bond_publ_flag
F1 C2 1.369(3) . ?
C2 C3 1.367(4) . ?
C2 C7 1.370(3) . ?
C3 C4 1.384(4) . ?
C3 H3A 0.9500 . ?
C4 C5 1.399(3) . ?
C4 H4A 0.9500 . ?
C5 C6 1.398(3) . ?
C5 C8 1.484(3) . ?
C6 C7 1.380(3) . ?
C6 H6A 0.9500 . ?
C7 H7A 0.9500 . ?
C8 C9 1.396(3) . ?
C8 C13 1.400(3) . ?
C9 C10 1.399(3) . ?
C9 H9A 0.9500 . ?
C10 C11 1.398(3) . ?
C10 C21A 1.464(3) . ?
C11 C12 1.390(3) . ?
C11 H11A 0.9500 . ?
C12 C13 1.394(3) . ?
C12 C31A 1.476(3) . ?
C13 H13A 0.9500 . ?
C21A C25A 1.362(10) . ?
C21A S22A 1.703(3) . ?
S22A C23A 1.714(5) . ?
C23A C24A 1.364(6) . ?
C23A H23A 0.9500 . ?
C24A C25A 1.440(13) . ?
C24A H24A 0.9500 . ?
C25A H25A 0.9500 . ?
S22B C23B 1.697(17) . ?
C23B C24B 1.379(16) . ?
C23B H23B 0.9500 . ?
C24B C25B 1.44(2) . ?
C24B H24B 0.9500 . ?
C25B H25B 0.9500 . ?
C31A C35A 1.331(9) . ?
C31A S32A 1.714(2) . ?
S32A C33A 1.718(5) . ?
C33A C34A 1.354(6) . ?
C33A H33A 0.9500 . ?
C34A C35A 1.428(12) . ?
C34A H34A 0.9500 . ?
C35A H35A 0.9500 . ?
S32B C33B 1.713(17) . ?
C33B C34B 1.364(16) . ?
C33B H33B 0.9500 . ?
C34B C35B 1.435(19) . ?
C34B H34B 0.9500 . ?
C35B H35B 0.9500 . ?

loop_
_geom_torsion_atom_site_label_1
_geom_torsion_atom_site_label_2
_geom_torsion_atom_site_label_3
_geom_torsion_atom_site_label_4
_geom_torsion
_geom_torsion_site_symmetry_1
_geom_torsion_site_symmetry_2
_geom_torsion_site_symmetry_3
_geom_torsion_site_symmetry_4
_geom_torsion_publ_flag
F1 C2 C3 C4 179.5(2) . . . . ?
C7 C2 C3 C4 -0.3(4) . . . . ?
C2 C3 C4 C5 1.5(4) . . . . ?
C3 C4 C5 C6 -1.0(3) . . . . ?
C3 C4 C5 C8 179.9(2) . . . . ?
C4 C5 C6 C7 -0.8(3) . . . . ?
C8 C5 C6 C7 178.3(2) . . . . ?
C3 C2 C7 C6 -1.5(4) . . . . ?
F1 C2 C7 C6 178.7(2) . . . . ?
C5 C6 C7 C2 2.1(4) . . . . ?
C6 C5 C8 C9 37.8(3) . . . . ?
C4 C5 C8 C9 -143.0(2) . . . . ?
C6 C5 C8 C13 -140.7(2) . . . . ?
C4 C5 C8 C13 38.4(3) . . . . ?
C13 C8 C9 C10 -0.1(3) . . . . ?
C5 C8 C9 C10 -178.6(2) . . . . ?
C8 C9 C10 C11 1.3(3) . . . . ?
C8 C9 C10 C21A -178.1(2) . . . . ?
C9 C10 C11 C12 -1.0(3) . . . . ?
C21A C10 C11 C12 178.5(2) . . . . ?
C10 C11 C12 C13 -0.6(3) . . . . ?
C10 C11 C12 C31A 177.7(2) . . . . ?
C11 C12 C13 C8 2.0(3) . . . . ?
C31A C12 C13 C8 -176.4(2) . . . . ?
C9 C8 C13 C12 -1.6(3) . . . . ?
C5 C8 C13 C12 177.0(2) . . . . ?
C11 C10 C21A C25A -154.6(10) . . . . ?
C9 C10 C21A C25A 24.8(11) . . . . ?
C11 C10 C21A S22A 23.7(3) . . . . ?
C9 C10 C21A S22A -156.9(2) . . . . ?
C25A C21A S22A C23A 1.2(9) . . . . ?
C10 C21A S22A C23A -177.3(3) . . . . ?
C21A S22A C23A C24A -0.9(6) . . . . ?
S22A C23A C24A C25A 0.4(12) . . . . ?
C10 C21A C25A C24A 177.2(8) . . . . ?
S22A C21A C25A C24A -1.3(16) . . . . ?
C23A C24A C25A C21A 0.6(18) . . . . ?
S22B C23B C24B C25B 1(5) . . . . ?
C11 C12 C31A C35A 30.6(9) . . . . ?
C13 C12 C31A C35A -151.0(9) . . . . ?
C11 C12 C31A S32A -146.90(19) . . . . ?
C13 C12 C31A S32A 31.5(3) . . . . ?
C35A C31A S32A C33A 2.2(8) . . . . ?
C12 C31A S32A C33A -179.9(3) . . . . ?
C31A S32A C33A C34A -0.3(7) . . . . ?
S32A C33A C34A C35A -1.5(13) . . . . ?
C12 C31A C35A C34A 178.7(7) . . . . ?
S32A C31A C35A C34A -3.5(14) . . . . ?
C33A C34A C35A C31A 3.4(17) . . . . ?
S32B C33B C34B C35B -6(5) . . . . ?
